data_4315333
loop_
_publ_author_name
'Yuguang Li'
'Qibai Jiang'
'Xiaolei Zhang'
'Yizhi Li'
'Hong Yan'
'Vladimir I. Bregadze'

_publ_contact_author_email hyan1965@nju.edu.cn
_publ_contact_author_name 'Hong Yan'
_publ_section_title
;
 Stepwise and Selective Carborane Substitution in the B(3,6) Positions of
 a 16e CpCo Half-Sandwich Complex Containing a
 Chelatingortho-Carborane-1,2-dithiolate Ligand
;
_journal_name_full 'Inorganic Chemistry'
_journal_page_first 3911
_journal_page_last 3917
_journal_paper_doi 10.1021/ic1001804
_journal_volume 49
_journal_year 2010
_chemical_formula_moiety '2(C20 H25 B10 Co O3 S2), H2 O'
_chemical_formula_sum 'C40 H52 B20 Co2 O7 S4'
_chemical_formula_weight 1107.12
_chemical_name_systematic
; 
 ? 
;
_space_group_IT_number 14
_symmetry_cell_setting monoclinic
_symmetry_space_group_name_Hall '-P 2ybc'
_symmetry_space_group_name_H-M 'P 1 21/c 1'
_atom_sites_solution_hydrogens geom
_atom_sites_solution_primary direct
_atom_sites_solution_secondary difmap
_audit_creation_method SHELXL-97
_cell_angle_alpha 90.00
_cell_angle_beta 95.409(2)
_cell_angle_gamma 90.00
_cell_formula_units_Z 4
_cell_length_a 9.2832(9)
_cell_length_b 22.806(2)
_cell_length_c 24.997(3)
_cell_measurement_reflns_used 7091
_cell_measurement_temperature 291(2)
_cell_measurement_theta_max 24.74
_cell_measurement_theta_min 2.20
_cell_volume 5268.6(9)
_computing_cell_refinement SMART
_computing_data_collection 'SMART(Bruker, 2000)'
_computing_data_reduction 'SAINT(Bruker, 2000)'
_computing_molecular_graphics SHELXTL
_computing_publication_material SHELXTL
_computing_structure_refinement SHELXTL
_computing_structure_solution 'SHELXTL(Bruker, 2000)'
_diffrn_ambient_temperature 291(2)
_diffrn_measured_fraction_theta_full 0.994
_diffrn_measured_fraction_theta_max 0.994
_diffrn_measurement_device_type 'Bruker Smart Apex CCD'
_diffrn_measurement_method 'phi and omega scans'
_diffrn_radiation_monochromator graphite
_diffrn_radiation_source 'fine-focus sealed tube'
_diffrn_radiation_type MoK\a
_diffrn_radiation_wavelength 0.71073
_diffrn_reflns_av_R_equivalents 0.0465
_diffrn_reflns_av_sigmaI/netI 0.0634
_diffrn_reflns_limit_h_max 10
_diffrn_reflns_limit_h_min -11
_diffrn_reflns_limit_k_max 27
_diffrn_reflns_limit_k_min -28
_diffrn_reflns_limit_l_max 28
_diffrn_reflns_limit_l_min -30
_diffrn_reflns_number 28460
_diffrn_reflns_theta_full 26.00
_diffrn_reflns_theta_max 26.00
_diffrn_reflns_theta_min 1.64
_exptl_absorpt_coefficient_mu 0.835
_exptl_absorpt_correction_T_max 0.8247
_exptl_absorpt_correction_T_min 0.7877
_exptl_absorpt_correction_type multi-scan
_exptl_absorpt_process_details 'SADABS; Bruker, 2000'
_exptl_crystal_colour Brown
_exptl_crystal_density_diffrn 1.396
_exptl_crystal_density_method 'not measured'
_exptl_crystal_description Block
_exptl_crystal_F_000 2264
_exptl_crystal_size_max 0.30
_exptl_crystal_size_mid 0.25
_exptl_crystal_size_min 0.24
_refine_diff_density_max 0.328
_refine_diff_density_min -0.951
_refine_diff_density_rms 0.064
_refine_ls_extinction_method none
_refine_ls_goodness_of_fit_ref 1.029
_refine_ls_hydrogen_treatment constr
_refine_ls_matrix_type fullcycle
_refine_ls_number_parameters 660
_refine_ls_number_reflns 10295
_refine_ls_number_restraints 0
_refine_ls_restrained_S_all 1.029
_refine_ls_R_factor_all 0.0748
_refine_ls_R_factor_gt 0.0542
_refine_ls_shift/su_max 0.000
_refine_ls_shift/su_mean 0.000
_refine_ls_structure_factor_coef Fsqd
_refine_ls_weighting_details 'calc w=1/[\s^2^(Fo^2^)+(0.0639P)^2^+0.0000P] where P=(Fo^2^+2Fc^2^)/3'
_refine_ls_weighting_scheme calc
_refine_ls_wR_factor_gt 0.1186
_refine_ls_wR_factor_ref 0.1232
_reflns_number_gt 7482
_reflns_number_total 10295
_reflns_threshold_expression >2sigma(I)
_cod_data_source_file ic1001804_si_001_5.cif
_cod_data_source_block complex-6
_cod_depositor_comments
;
The following automatic conversions were performed:

'_symmetry_cell_setting' value 'Monoclinic' changed to 'monoclinic'
according to the built-in table from CIF Core dictionary named
'cif_core.dic' version 2.4.1 from 2010-06-29.

Automatic conversion script
Id: cif_fix_values 1646 2011-03-28 12:23:43Z adriana 
;
_cod_original_cell_volume 5268.7(9)
_cod_original_sg_symbol_H-M 'P 21/c'
_cod_database_code 4315333

loop_
_symmetry_equiv_pos_as_xyz
'x, y, z'
'-x, y+1/2, -z+1/2'
'-x, -y, -z'
'x, -y-1/2, z-1/2'

loop_
_atom_site_label
_atom_site_type_symbol
_atom_site_fract_x
_atom_site_fract_y
_atom_site_fract_z
_atom_site_U_iso_or_equiv
_atom_site_adp_type
_atom_site_occupancy
_atom_site_symmetry_multiplicity
_atom_site_calc_flag
_atom_site_refinement_flags
_atom_site_disorder_assembly
_atom_site_disorder_group
B3 B 0.3161(4) 0.94232(16) 0.68613(14) 0.0396(8) Uani 1 1 d . . .
B4 B 0.4396(4) 1.00151(17) 0.69653(15) 0.0428(8) Uani 1 1 d . . .
H10B H 0.5371 0.9942 0.7114 0.051 Uiso 1 1 d R . .
B5 B 0.3863(4) 1.05983(17) 0.64909(15) 0.0473(9) Uani 1 1 d . . .
H10A H 0.4628 1.0824 0.6360 0.057 Uiso 1 1 d R . .
B6 B 0.2501(4) 1.03422(14) 0.60066(14) 0.0364(7) Uani 1 1 d . . .
B7 B 0.1003(4) 1.02567(16) 0.63961(15) 0.0390(7) Uani 1 1 d . . .
H10D H 0.0021 1.0293 0.6241 0.047 Uiso 1 1 d R . .
B8 B 0.1397(4) 0.97162(16) 0.69026(14) 0.0441(8) Uani 1 1 d . . .
H10C H 0.0641 0.9470 0.7014 0.053 Uiso 1 1 d R . .
B9 B 0.2879(5) 0.99647(17) 0.73404(15) 0.0480(9) Uani 1 1 d . . .
H10G H 0.2980 0.9873 0.7717 0.058 Uiso 1 1 d R . .
B10 B 0.3404(5) 1.06542(17) 0.71103(15) 0.0473(9) Uani 1 1 d . . .
B11 B 0.2256(4) 1.08481(16) 0.65312(15) 0.0436(8) Uani 1 1 d . . .
H10E H 0.2024 1.1252 0.6458 0.052 Uiso 1 1 d R . .
H10F H 0.3823 1.0956 0.7350 0.052 Uiso 1 1 d R . .
B12 B 0.1540(5) 1.04652(17) 0.70667(16) 0.0486(9) Uani 1 1 d . . .
H10H H 0.0888 1.0656 0.7287 0.058 Uiso 1 1 d R . .
B13 B 0.9112(4) 0.00877(17) 0.88208(14) 0.0402(8) Uani 1 1 d . . .
B14 B 0.9532(4) -0.04972(19) 0.92844(14) 0.0435(8) Uani 1 1 d . . .
H10I H 1.0042 -0.0415 0.9628 0.052 Uiso 1 1 d R . .
B15 B 0.8144(4) -0.10359(15) 0.92131(15) 0.0389(7) Uani 1 1 d . . .
H10J H 0.7892 -0.1253 0.9519 0.047 Uiso 1 1 d R . .
B16 B 0.6790(4) -0.08319(15) 0.86924(15) 0.0395(7) Uani 1 1 d . . .
B17 B 0.7639(4) -0.07713(16) 0.80980(15) 0.0446(8) Uani 1 1 d . . .
H10K H 0.7087 -0.0833 0.7758 0.054 Uiso 1 1 d R . .
B18 B 0.9027(4) -0.02183(15) 0.81698(15) 0.0444(8) Uani 1 1 d . . .
H10L H 0.9204 0.0011 0.7861 0.053 Uiso 1 1 d R . .
B19 B 1.0372(4) -0.04606(17) 0.86788(15) 0.0433(8) Uani 1 1 d . . .
H10M H 1.1382 -0.0373 0.8674 0.052 Uiso 1 1 d R . .
B20 B 0.9802(4) -0.11427(16) 0.89166(15) 0.0415(8) Uani 1 1 d . . .
H10N H 1.0488 -0.1437 0.9047 0.050 Uiso 1 1 d R . .
B21 B 0.8134(4) -0.13459(16) 0.85567(14) 0.0392(7) Uani 1 1 d . . .
H10O H 0.7900 -0.1751 0.8489 0.047 Uiso 1 1 d R . .
B22 B 0.9482(4) -0.09664(16) 0.82275(14) 0.0415(8) Uani 1 1 d . . .
H10P H 0.9991 -0.1160 0.7961 0.050 Uiso 1 1 d R . .
C1 C 0.3755(3) 0.98365(13) 0.63204(12) 0.0378(7) Uani 1 1 d . . .
C2 C 0.2050(3) 0.96619(12) 0.62809(12) 0.0363(6) Uani 1 1 d . . .
C3 C 0.2689(4) 0.80000(15) 0.52568(14) 0.0505(8) Uani 1 1 d . . .
H3 H 0.1732 0.7841 0.5309 0.061 Uiso 1 1 calc R . .
C4 C 0.2997(3) 0.83311(15) 0.48353(14) 0.0476(8) Uani 1 1 d . . .
H4 H 0.2331 0.8448 0.4526 0.057 Uiso 1 1 calc R . .
C5 C 0.4508(4) 0.84629(15) 0.49263(13) 0.0464(8) Uani 1 1 d . . .
H5 H 0.5074 0.8693 0.4690 0.056 Uiso 1 1 calc R . .
C6 C 0.5018(4) 0.82055(17) 0.53908(15) 0.0522(9) Uani 1 1 d . . .
H6 H 0.6022 0.8223 0.5551 0.063 Uiso 1 1 calc R . .
C7 C 0.3913(4) 0.79317(15) 0.56127(14) 0.0492(8) Uani 1 1 d . . .
H7 H 0.3986 0.7705 0.5947 0.059 Uiso 1 1 calc R . .
C8 C 0.3543(4) 0.87758(14) 0.69255(13) 0.0447(7) Uani 1 1 d . . .
H8 H 0.4383 0.8652 0.6784 0.054 Uiso 1 1 calc R . .
C9 C 0.2797(4) 0.83704(13) 0.71631(12) 0.0431(7) Uani 1 1 d . . .
H9 H 0.1965 0.8487 0.7314 0.052 Uiso 1 1 calc R . .
C10 C 0.3213(4) 0.77408(14) 0.72023(13) 0.0448(7) Uani 1 1 d . . .
C11 C 0.2557(3) 0.73486(14) 0.75878(12) 0.0369(6) Uani 1 1 d . . .
C12 C 0.2758(3) 0.67504(14) 0.75481(13) 0.0405(7) Uani 1 1 d . . .
H12 H 0.3278 0.6601 0.7278 0.049 Uiso 1 1 calc R . .
C13 C 0.2195(3) 0.63741(14) 0.79049(12) 0.0400(7) Uani 1 1 d . . .
H13 H 0.2332 0.5972 0.7873 0.048 Uiso 1 1 calc R . .
C14 C 0.1435(3) 0.65880(14) 0.83066(14) 0.0431(7) Uani 1 1 d . . .
H14 H 0.1066 0.6332 0.8550 0.052 Uiso 1 1 calc R . .
C15 C 0.1221(3) 0.71809(13) 0.83486(12) 0.0382(7) Uani 1 1 d . . .
H15 H 0.0707 0.7327 0.8621 0.046 Uiso 1 1 calc R . .
C16 C 0.1765(3) 0.75616(14) 0.79880(12) 0.0399(7) Uani 1 1 d . . .
H16 H 0.1598 0.7962 0.8014 0.048 Uiso 1 1 calc R . .
C17 C 0.2412(3) 1.03977(14) 0.53856(12) 0.0389(7) Uani 1 1 d . . .
H17 H 0.2775 1.0081 0.5206 0.047 Uiso 1 1 calc R . .
C18 C 0.1889(3) 1.08368(15) 0.50742(13) 0.0433(7) Uani 1 1 d . . .
H18 H 0.1948 1.0795 0.4707 0.052 Uiso 1 1 calc R . .
C19 C 0.1230(4) 1.13785(17) 0.52492(14) 0.0519(8) Uani 1 1 d . . .
C20 C 0.1409(4) 1.24186(16) 0.51816(14) 0.0507(9) Uani 1 1 d . . .
H20A H 0.1458 1.2435 0.5567 0.076 Uiso 1 1 calc R . .
H20B H 0.0439 1.2501 0.5033 0.076 Uiso 1 1 calc R . .
H20C H 0.2057 1.2704 0.5055 0.076 Uiso 1 1 calc R . .
C21 C 0.7779(3) -0.03049(12) 0.91196(11) 0.0317(6) Uani 1 1 d . . .
C22 C 0.7470(3) -0.01551(12) 0.84814(10) 0.0293(6) Uani 1 1 d . . .
C23 C 0.5335(3) 0.15009(14) 0.93602(13) 0.0413(7) Uani 1 1 d . . .
H23 H 0.6136 0.1746 0.9514 0.050 Uiso 1 1 calc R . .
C24 C 0.4513(4) 0.11091(15) 0.96362(14) 0.0465(8) Uani 1 1 d . . .
H24 H 0.4683 0.1015 1.0019 0.056 Uiso 1 1 calc R . .
C25 C 0.3499(3) 0.08500(15) 0.92819(13) 0.0434(8) Uani 1 1 d . . .
H25 H 0.2809 0.0548 0.9370 0.052 Uiso 1 1 calc R . .
C26 C 0.3589(4) 0.11017(14) 0.87679(13) 0.0426(8) Uani 1 1 d . . .
H26 H 0.2977 0.1003 0.8439 0.051 Uiso 1 1 calc R . .
C27 C 0.4705(4) 0.15014(16) 0.88094(14) 0.0496(8) Uani 1 1 d . . .
H27 H 0.5020 0.1741 0.8517 0.060 Uiso 1 1 calc R . .
C28 C 0.9304(3) 0.07408(14) 0.89562(14) 0.0439(7) Uani 1 1 d . . .
H28 H 0.9182 0.0855 0.9306 0.053 Uiso 1 1 calc R . .
C29 C 0.9628(4) 0.11584(15) 0.86161(15) 0.0496(8) Uani 1 1 d . . .
H29 H 0.9794 0.1052 0.8268 0.060 Uiso 1 1 calc R . .
C30 C 0.9737(4) 0.17831(15) 0.87669(13) 0.0481(8) Uani 1 1 d . . .
C31 C 1.0576(4) 0.21876(14) 0.84433(12) 0.0433(7) Uani 1 1 d . . .
C32 C 1.0768(4) 0.27635(15) 0.86198(13) 0.0461(8) Uani 1 1 d . . .
H32 H 1.0334 0.2893 0.8919 0.055 Uiso 1 1 calc R . .
C33 C 1.1602(4) 0.31410(17) 0.83496(14) 0.0495(8) Uani 1 1 d . . .
H33 H 1.1717 0.3527 0.8465 0.059 Uiso 1 1 calc R . .
C34 C 1.2259(4) 0.29551(15) 0.79171(14) 0.0472(8) Uani 1 1 d . . .
H34 H 1.2849 0.3210 0.7746 0.057 Uiso 1 1 calc R . .
C35 C 1.2053(4) 0.23920(15) 0.77324(13) 0.0467(8) Uani 1 1 d . . .
H35 H 1.2477 0.2266 0.7430 0.056 Uiso 1 1 calc R . .
C36 C 1.1215(3) 0.20168(16) 0.79989(13) 0.0459(8) Uani 1 1 d . . .
H36 H 1.1078 0.1635 0.7873 0.055 Uiso 1 1 calc R . .
C37 C 0.5116(3) -0.08690(14) 0.87308(12) 0.0386(7) Uani 1 1 d . . .
H37 H 0.4619 -0.0517 0.8677 0.046 Uiso 1 1 calc R . .
C38 C 0.4315(3) -0.13233(14) 0.88274(12) 0.0402(7) Uani 1 1 d . . .
H38 H 0.3324 -0.1257 0.8816 0.048 Uiso 1 1 calc R . .
C39 C 0.4798(3) -0.19221(15) 0.89511(13) 0.0431(7) Uani 1 1 d . . .
C40 C 0.5567(4) -0.28143(14) 0.86012(13) 0.0471(8) Uani 1 1 d . . .
H40A H 0.6383 -0.2840 0.8866 0.071 Uiso 1 1 calc R . .
H40B H 0.5824 -0.2971 0.8267 0.071 Uiso 1 1 calc R . .
H40C H 0.4775 -0.3035 0.8719 0.071 Uiso 1 1 calc R . .
Co1 Co 0.34458(5) 0.877967(19) 0.553389(18) 0.04339(12) Uani 1 1 d . . .
Co2 Co 0.54814(4) 0.070303(17) 0.903693(16) 0.03727(11) Uani 1 1 d . . .
O1 O 0.4094(2) 0.75489(10) 0.69162(9) 0.0444(5) Uani 1 1 d . . .
O2 O 0.0310(2) 1.14253(10) 0.55428(9) 0.0479(6) Uani 1 1 d . . .
O3 O 0.1820(2) 1.18420(11) 0.50174(9) 0.0460(5) Uani 1 1 d . . .
O4 O 0.9156(2) 0.19677(11) 0.91446(9) 0.0496(6) Uani 1 1 d . . .
O5 O 0.4843(2) -0.21454(10) 0.93818(9) 0.0455(5) Uani 1 1 d . . .
O6 O 0.5146(2) -0.22109(10) 0.85287(9) 0.0466(5) Uani 1 1 d . . .
O7 O 0.6933(3) 0.05352(10) 0.58187(9) 0.0507(6) Uani 1 1 d . . .
H7D H 0.6205 0.0368 0.5934 0.061 Uiso 1 1 d R . .
H7A H 0.7698 0.0350 0.5929 0.061 Uiso 1 1 d R . .
S1 S 0.48482(9) 0.94387(4) 0.59002(3) 0.04289(18) Uani 1 1 d . . .
S2 S 0.14953(8) 0.90964(4) 0.58166(3) 0.04277(19) Uani 1 1 d . . .
S3 S 0.67326(9) 0.01062(4) 0.95522(3) 0.04110(18) Uani 1 1 d . . .
S4 S 0.61955(9) 0.04088(3) 0.83013(3) 0.03790(17) Uani 1 1 d . . .

loop_
_atom_site_aniso_label
_atom_site_aniso_U_11
_atom_site_aniso_U_22
_atom_site_aniso_U_33
_atom_site_aniso_U_23
_atom_site_aniso_U_13
_atom_site_aniso_U_12
B3 0.0416(18) 0.039(2) 0.0381(18) 0.0038(14) 0.0043(14) -0.0020(15)
B4 0.0407(18) 0.041(2) 0.0446(19) -0.0053(15) -0.0050(14) -0.0017(15)
B5 0.056(2) 0.042(2) 0.044(2) 0.0041(16) 0.0026(17) -0.0132(17)
B6 0.0413(17) 0.0275(17) 0.0405(17) 0.0041(13) 0.0043(14) 0.0014(13)
B7 0.0318(16) 0.041(2) 0.0455(19) -0.0029(15) 0.0089(14) 0.0031(14)
B8 0.055(2) 0.0367(19) 0.044(2) 0.0013(15) 0.0227(17) 0.0026(16)
B9 0.067(2) 0.043(2) 0.0347(18) 0.0007(15) 0.0114(16) -0.0006(18)
B10 0.065(2) 0.038(2) 0.0400(18) 0.0011(15) 0.0084(17) 0.0053(17)
B11 0.055(2) 0.0297(18) 0.048(2) 0.0034(15) 0.0109(17) 0.0000(15)
B12 0.063(2) 0.0348(19) 0.050(2) -0.0030(16) 0.0174(18) 0.0030(18)
B13 0.0341(16) 0.042(2) 0.0448(19) -0.0004(15) 0.0079(14) -0.0008(14)
B14 0.0375(18) 0.056(2) 0.0362(18) -0.0006(15) 0.0018(14) 0.0006(16)
B15 0.0398(17) 0.0303(17) 0.0484(19) 0.0035(14) 0.0136(15) 0.0065(14)
B16 0.0437(18) 0.0291(17) 0.0465(19) 0.0034(14) 0.0077(15) 0.0013(14)
B17 0.053(2) 0.038(2) 0.0439(19) -0.0096(15) 0.0119(16) 0.0142(17)
B18 0.059(2) 0.0319(18) 0.047(2) 0.0026(15) 0.0257(17) 0.0054(16)
B19 0.0368(17) 0.043(2) 0.053(2) 0.0045(16) 0.0229(16) 0.0044(15)
B20 0.0371(17) 0.0389(19) 0.051(2) 0.0063(15) 0.0153(15) 0.0096(14)
B21 0.0423(17) 0.0299(17) 0.0476(19) -0.0024(14) 0.0154(15) 0.0069(14)
B22 0.051(2) 0.0378(19) 0.0399(18) 0.0019(14) 0.0263(15) 0.0100(15)
C1 0.0358(15) 0.0384(17) 0.0393(16) 0.0020(12) 0.0039(12) -0.0012(12)
C2 0.0379(15) 0.0285(15) 0.0437(16) 0.0006(12) 0.0106(12) -0.0004(12)
C3 0.0506(18) 0.0443(19) 0.059(2) -0.0220(16) 0.0177(17) -0.0156(15)
C4 0.0443(18) 0.046(2) 0.053(2) -0.0116(15) 0.0048(15) 0.0137(14)
C5 0.0516(18) 0.0484(19) 0.0418(17) -0.0135(14) 0.0189(14) -0.0169(15)
C6 0.0438(18) 0.060(2) 0.052(2) -0.0178(17) 0.0006(15) 0.0118(16)
C7 0.059(2) 0.045(2) 0.0447(18) -0.0066(14) 0.0134(16) 0.0139(16)
C8 0.0482(17) 0.0367(18) 0.0510(18) 0.0078(14) 0.0135(14) 0.0079(14)
C9 0.0531(18) 0.0346(16) 0.0456(17) 0.0081(13) 0.0258(14) 0.0124(14)
C10 0.0477(17) 0.0380(18) 0.0497(18) 0.0020(14) 0.0099(15) 0.0063(14)
C11 0.0360(15) 0.0355(17) 0.0397(16) 0.0027(12) 0.0060(12) 0.0007(12)
C12 0.0432(16) 0.0359(17) 0.0438(17) -0.0016(13) 0.0114(13) 0.0015(13)
C13 0.0455(16) 0.0359(17) 0.0387(16) 0.0065(13) 0.0044(13) -0.0078(13)
C14 0.0370(16) 0.0374(17) 0.0567(19) 0.0087(14) 0.0144(14) -0.0111(13)
C15 0.0427(16) 0.0405(18) 0.0337(15) 0.0013(12) 0.0147(13) -0.0035(13)
C16 0.0448(17) 0.0383(17) 0.0389(16) -0.0008(13) 0.0169(13) -0.0013(13)
C17 0.0384(15) 0.0390(17) 0.0399(16) 0.0012(12) 0.0072(12) 0.0039(13)
C18 0.0450(17) 0.051(2) 0.0338(15) 0.0015(14) 0.0031(12) 0.0008(14)
C19 0.0501(19) 0.061(2) 0.0442(18) 0.0135(16) 0.0040(16) 0.0139(17)
C20 0.0513(19) 0.051(2) 0.0458(19) -0.0101(15) -0.0169(15) 0.0185(16)
C21 0.0368(14) 0.0280(14) 0.0311(13) 0.0046(11) 0.0068(11) 0.0009(11)
C22 0.0350(14) 0.0247(14) 0.0293(13) 0.0017(10) 0.0093(11) 0.0033(11)
C23 0.0476(17) 0.0335(16) 0.0452(17) -0.0095(13) 0.0170(13) 0.0040(13)
C24 0.0460(18) 0.048(2) 0.0477(19) -0.0050(15) 0.0155(15) 0.0135(15)
C25 0.0413(16) 0.0440(19) 0.0472(18) 0.0155(14) 0.0169(14) 0.0122(14)
C26 0.0475(17) 0.0425(18) 0.0418(16) 0.0161(14) 0.0254(14) 0.0203(14)
C27 0.0513(19) 0.047(2) 0.054(2) 0.0139(15) 0.0230(16) 0.0183(16)
C28 0.0415(16) 0.0391(18) 0.0525(18) -0.0037(14) 0.0120(14) -0.0027(14)
C29 0.055(2) 0.0425(19) 0.054(2) -0.0017(15) 0.0161(16) -0.0093(15)
C30 0.055(2) 0.0449(19) 0.0453(19) -0.0093(15) 0.0097(15) -0.0059(16)
C31 0.0547(18) 0.0387(18) 0.0351(16) 0.0037(13) -0.0030(14) -0.0023(14)
C32 0.0543(19) 0.0452(19) 0.0416(17) -0.0024(14) 0.0191(15) -0.0243(16)
C33 0.0485(18) 0.053(2) 0.0473(19) 0.0155(16) 0.0036(15) -0.0107(15)
C34 0.0456(18) 0.048(2) 0.0473(19) 0.0191(15) 0.0004(15) -0.0088(14)
C35 0.0492(18) 0.048(2) 0.0447(18) 0.0202(15) 0.0117(15) -0.0027(15)
C36 0.0404(16) 0.054(2) 0.0442(18) 0.0091(15) 0.0095(14) 0.0014(15)
C37 0.0384(15) 0.0361(16) 0.0422(16) -0.0068(13) 0.0084(12) 0.0021(13)
C38 0.0354(15) 0.0415(18) 0.0440(17) -0.0022(13) 0.0049(13) -0.0041(13)
C39 0.0440(17) 0.0446(19) 0.0402(17) 0.0036(14) 0.0012(14) -0.0106(14)
C40 0.0526(19) 0.0425(19) 0.0469(18) -0.0036(14) 0.0079(15) 0.0168(15)
Co1 0.0488(3) 0.0363(2) 0.0475(3) -0.00814(18) 0.0170(2) 0.00078(19)
Co2 0.0446(2) 0.0278(2) 0.0421(2) 0.00393(16) 0.01806(17) 0.00789(17)
O1 0.0469(12) 0.0425(13) 0.0462(12) 0.0123(10) 0.0179(10) 0.0160(10)
O2 0.0469(12) 0.0483(14) 0.0495(13) 0.0127(11) 0.0088(10) 0.0168(11)
O3 0.0384(11) 0.0547(14) 0.0480(13) 0.0011(10) 0.0207(10) 0.0068(10)
O4 0.0488(13) 0.0532(15) 0.0499(13) -0.0172(11) 0.0205(11) -0.0148(11)
O5 0.0537(13) 0.0406(13) 0.0470(13) 0.0081(10) 0.0295(10) 0.0081(10)
O6 0.0468(12) 0.0472(14) 0.0477(13) 0.0052(10) 0.0146(10) 0.0082(10)
O7 0.0576(14) 0.0440(13) 0.0528(13) -0.0022(11) 0.0169(11) -0.0089(11)
S1 0.0467(4) 0.0379(4) 0.0463(4) -0.0037(3) 0.0161(3) -0.0013(3)
S2 0.0397(4) 0.0378(4) 0.0515(5) -0.0106(3) 0.0079(3) -0.0031(3)
S3 0.0534(5) 0.0397(4) 0.0328(4) 0.0042(3) 0.0177(3) 0.0118(3)
S4 0.0501(4) 0.0313(4) 0.0324(4) 0.0010(3) 0.0043(3) 0.0083(3)

loop_
_atom_type_symbol
_atom_type_description
_atom_type_scat_dispersion_real
_atom_type_scat_dispersion_imag
_atom_type_scat_source
C C 0.0033 0.0016 'International Tables Vol C Tables 4.2.6.8 and 6.1.1.4'
H H 0.0000 0.0000 'International Tables Vol C Tables 4.2.6.8 and 6.1.1.4'
B B 0.0013 0.0007 'International Tables Vol C Tables 4.2.6.8 and 6.1.1.4'
O O 0.0106 0.0060 'International Tables Vol C Tables 4.2.6.8 and 6.1.1.4'
S S 0.1246 0.1234 'International Tables Vol C Tables 4.2.6.8 and 6.1.1.4'
Co Co 0.3494 0.9721 'International Tables Vol C Tables 4.2.6.8 and 6.1.1.4'

loop_
_geom_angle_atom_site_label_1
_geom_angle_atom_site_label_2
_geom_angle_atom_site_label_3
_geom_angle
_geom_angle_site_symmetry_1
_geom_angle_site_symmetry_3
_geom_angle_publ_flag
C8 B3 B9 131.1(3) . . ?
C8 B3 B4 125.5(3) . . ?
B9 B3 B4 60.1(2) . . ?
C8 B3 C1 120.5(3) . . ?
B9 B3 C1 102.9(2) . . ?
B4 B3 C1 57.69(19) . . ?
C8 B3 B8 124.3(3) . . ?
B9 B3 B8 60.0(2) . . ?
B4 B3 B8 106.9(3) . . ?
C1 B3 B8 101.4(2) . . ?
C8 B3 C2 119.5(3) . . ?
B9 B3 C2 103.2(2) . . ?
B4 B3 C2 101.7(2) . . ?
C1 B3 C2 54.33(16) . . ?
B8 B3 C2 57.90(18) . . ?
C1 B4 B9 105.1(3) . . ?
C1 B4 B3 61.27(19) . . ?
B9 B4 B3 59.5(2) . . ?
C1 B4 B10 104.3(3) . . ?
B9 B4 B10 59.5(2) . . ?
B3 B4 B10 108.3(3) . . ?
C1 B4 B5 60.8(2) . . ?
B9 B4 B5 102.2(3) . . ?
B3 B4 B5 109.2(3) . . ?
B10 B4 B5 54.5(2) . . ?
C1 B4 H10B 123.6 . . ?
B9 B4 H10B 123.6 . . ?
B3 B4 H10B 119.9 . . ?
B10 B4 H10B 123.4 . . ?
B5 B4 H10B 124.5 . . ?
B11 B5 B10 65.9(3) . . ?
B11 B5 B6 63.4(2) . . ?
B10 B5 B6 116.0(3) . . ?
B11 B5 C1 109.1(3) . . ?
B10 B5 C1 106.6(3) . . ?
B6 B5 C1 59.68(19) . . ?
B11 B5 B4 114.5(3) . . ?
B10 B5 B4 61.5(2) . . ?
B6 B5 B4 109.8(3) . . ?
C1 B5 B4 56.70(19) . . ?
B11 B5 H10A 123.5 . . ?
B10 B5 H10A 123.0 . . ?
B6 B5 H10A 116.6 . . ?
C1 B5 H10A 117.7 . . ?
B4 B5 H10A 116.8 . . ?
C17 B6 C2 118.0(2) . . ?
C17 B6 B5 128.8(2) . . ?
C2 B6 B5 101.8(2) . . ?
C17 B6 C1 117.9(2) . . ?
C2 B6 C1 54.83(17) . . ?
B5 B6 C1 60.8(2) . . ?
C17 B6 B11 133.4(2) . . ?
C2 B6 B11 103.5(2) . . ?
B5 B6 B11 54.0(2) . . ?
C1 B6 B11 102.8(2) . . ?
C17 B6 B7 125.8(2) . . ?
C2 B6 B7 57.65(18) . . ?
B5 B6 B7 101.9(2) . . ?
C1 B6 B7 101.6(2) . . ?
B11 B6 B7 60.5(2) . . ?
C2 B7 B12 105.0(3) . . ?
C2 B7 B8 59.21(19) . . ?
B12 B7 B8 59.4(2) . . ?
C2 B7 B6 60.61(17) . . ?
B12 B7 B6 108.9(3) . . ?
B8 B7 B6 110.2(2) . . ?
C2 B7 B11 105.1(2) . . ?
B12 B7 B11 59.9(2) . . ?
B8 B7 B11 107.5(3) . . ?
B6 B7 B11 59.65(19) . . ?
C2 B7 H10D 122.3 . . ?
B12 B7 H10D 122.2 . . ?
B8 B7 H10D 118.1 . . ?
B6 B7 H10D 122.0 . . ?
B11 B7 H10D 125.8 . . ?
C2 B8 B12 104.8(2) . . ?
C2 B8 B9 105.2(2) . . ?
B12 B8 B9 60.5(2) . . ?
C2 B8 B3 61.16(18) . . ?
B12 B8 B3 109.2(3) . . ?
B9 B8 B3 59.4(2) . . ?
C2 B8 B7 58.33(18) . . ?
B12 B8 B7 60.0(2) . . ?
B9 B8 B7 108.3(3) . . ?
B3 B8 B7 110.3(2) . . ?
C2 B8 H10C 123.2 . . ?
B12 B8 H10C 122.7 . . ?
B9 B8 H10C 123.7 . . ?
B3 B8 H10C 120.0 . . ?
B7 B8 H10C 120.2 . . ?
B3 B9 B10 110.0(3) . . ?
B3 B9 B4 60.5(2) . . ?
B10 B9 B4 60.6(2) . . ?
B3 B9 B8 60.6(2) . . ?
B10 B9 B8 107.9(3) . . ?
B4 B9 B8 107.7(3) . . ?
B3 B9 B12 109.4(3) . . ?
B10 B9 B12 60.3(2) . . ?
B4 B9 B12 108.5(3) . . ?
B8 B9 B12 59.5(2) . . ?
B3 B9 H10G 120.5 . . ?
B10 B9 H10G 120.7 . . ?
B4 B9 H10G 121.7 . . ?
B8 B9 H10G 122.4 . . ?
B12 B9 H10G 121.2 . . ?
B5 B10 B9 110.0(3) . . ?
B5 B10 B11 56.0(2) . . ?
B9 B10 B11 109.0(3) . . ?
B5 B10 B12 105.1(3) . . ?
B9 B10 B12 60.3(2) . . ?
B11 B10 B12 60.2(2) . . ?
B5 B10 B4 64.0(2) . . ?
B9 B10 B4 59.9(2) . . ?
B11 B10 B4 108.7(3) . . ?
B12 B10 B4 108.0(3) . . ?
B5 B10 H10F 120.7 . . ?
B9 B10 H10F 122.7 . . ?
B11 B10 H10F 120.2 . . ?
B12 B10 H10F 122.8 . . ?
B4 B10 H10F 121.5 . . ?
B5 B11 B10 58.2(2) . . ?
B5 B11 B6 62.6(2) . . ?
B10 B11 B6 109.4(3) . . ?
B5 B11 B12 106.7(3) . . ?
B10 B11 B12 60.1(2) . . ?
B6 B11 B12 108.6(3) . . ?
B5 B11 B7 108.1(3) . . ?
B10 B11 B7 107.2(3) . . ?
B6 B11 B7 59.9(2) . . ?
B12 B11 B7 59.4(2) . . ?
B5 B11 H10E 121.4 . . ?
B10 B11 H10E 120.2 . . ?
B6 B11 H10E 121.6 . . ?
B12 B11 H10E 121.5 . . ?
B7 B11 H10E 123.8 . . ?
B8 B12 B7 60.6(2) . . ?
B8 B12 B9 60.0(2) . . ?
B7 B12 B9 108.5(3) . . ?
B8 B12 B10 107.6(3) . . ?
B7 B12 B10 108.0(3) . . ?
B9 B12 B10 59.4(2) . . ?
B8 B12 B11 109.1(3) . . ?
B7 B12 B11 60.7(2) . . ?
B9 B12 B11 108.0(3) . . ?
B10 B12 B11 59.8(2) . . ?
B8 B12 H10H 122.4 . . ?
B7 B12 H10H 121.9 . . ?
B9 B12 H10H 121.8 . . ?
B10 B12 H10H 121.2 . . ?
B11 B12 H10H 120.6 . . ?
C28 B13 C21 118.3(2) . . ?
C28 B13 C22 119.3(2) . . ?
C21 B13 C22 55.31(12) . . ?
C28 B13 B18 125.5(3) . . ?
C21 B13 B18 102.7(2) . . ?
C22 B13 B18 58.02(17) . . ?
C28 B13 B19 131.7(2) . . ?
C21 B13 B19 103.4(2) . . ?
C22 B13 B19 103.8(2) . . ?
B18 B13 B19 60.6(2) . . ?
C28 B13 B14 124.6(3) . . ?
C21 B13 B14 57.39(16) . . ?
C22 B13 B14 101.8(2) . . ?
B18 B13 B14 106.9(3) . . ?
B19 B13 B14 59.6(2) . . ?
C21 B14 B20 105.6(2) . . ?
C21 B14 B19 105.6(2) . . ?
B20 B14 B19 59.9(2) . . ?
C21 B14 B15 59.00(16) . . ?
B20 B14 B15 60.6(2) . . ?
B19 B14 B15 108.7(3) . . ?
C21 B14 B13 60.26(16) . . ?
B20 B14 B13 108.5(2) . . ?
B19 B14 B13 59.8(2) . . ?
B15 B14 B13 109.8(2) . . ?
C21 B14 H10I 123.2 . . ?
B20 B14 H10I 123.2 . . ?
B19 B14 H10I 122.5 . . ?
B15 B14 H10I 121.1 . . ?
B13 B14 H10I 119.6 . . ?
C21 B15 B14 58.21(17) . . ?
C21 B15 B16 61.96(16) . . ?
B14 B15 B16 110.3(3) . . ?
C21 B15 B21 106.0(2) . . ?
B14 B15 B21 107.9(2) . . ?
B16 B15 B21 59.4(2) . . ?
C21 B15 B20 104.1(2) . . ?
B14 B15 B20 59.4(2) . . ?
B16 B15 B20 107.9(3) . . ?
B21 B15 B20 59.7(2) . . ?
C21 B15 H10J 123.5 . . ?
B14 B15 H10J 120.4 . . ?
B16 B15 H10J 120.6 . . ?
B21 B15 H10J 123.2 . . ?
B20 B15 H10J 123.0 . . ?
C37 B16 B17 125.7(3) . . ?
C37 B16 C22 116.7(2) . . ?
B17 B16 C22 58.39(17) . . ?
C37 B16 B21 134.2(2) . . ?
B17 B16 B21 60.5(2) . . ?
C22 B16 B21 104.1(2) . . ?
C37 B16 B15 125.1(2) . . ?
B17 B16 B15 107.3(2) . . ?
C22 B16 B15 101.4(2) . . ?
B21 B16 B15 60.4(2) . . ?
C37 B16 C21 116.9(2) . . ?
B17 B16 C21 101.8(2) . . ?
C22 B16 C21 54.37(12) . . ?
B21 B16 C21 103.1(2) . . ?
B15 B16 C21 57.08(16) . . ?
C22 B17 B16 61.24(16) . . ?
C22 B17 B22 104.0(2) . . ?
B16 B17 B22 109.3(3) . . ?
C22 B17 B21 106.0(2) . . ?
B16 B17 B21 60.2(2) . . ?
B22 B17 B21 60.6(2) . . ?
C22 B17 B18 58.18(16) . . ?
B16 B17 B18 110.2(3) . . ?
B22 B17 B18 59.1(2) . . ?
B21 B17 B18 108.3(3) . . ?
C22 B17 H10K 123.0 . . ?
B16 B17 H10K 119.5 . . ?
B22 B17 H10K 123.5 . . ?
B21 B17 H10K 123.2 . . ?
B18 B17 H10K 120.6 . . ?
C22 B18 B22 104.5(2) . . ?
C22 B18 B13 60.88(15) . . ?
B22 B18 B13 108.5(3) . . ?
C22 B18 B19 105.4(2) . . ?
B22 B18 B19 59.7(2) . . ?
B13 B18 B19 59.8(2) . . ?
C22 B18 B17 58.49(16) . . ?
B22 B18 B17 59.5(2) . . ?
B13 B18 B17 109.8(2) . . ?
B19 B18 B17 107.5(3) . . ?
C22 B18 H10L 122.5 . . ?
B22 B18 H10L 122.4 . . ?
B13 B18 H10L 122.1 . . ?
B19 B18 H10L 125.5 . . ?
B17 B18 H10L 118.4 . . ?
B22 B19 B20 60.1(2) . . ?
B22 B19 B14 107.4(3) . . ?
B20 B19 B14 60.0(2) . . ?
B22 B19 B13 108.2(3) . . ?
B20 B19 B13 109.3(2) . . ?
B14 B19 B13 60.6(2) . . ?
B22 B19 B18 59.5(2) . . ?
B20 B19 B18 107.5(3) . . ?
B14 B19 B18 106.8(2) . . ?
B13 B19 B18 59.5(2) . . ?
B22 B19 H10M 121.8 . . ?
B20 B19 H10M 120.8 . . ?
B14 B19 H10M 122.0 . . ?
B13 B19 H10M 121.3 . . ?
B18 B19 H10M 123.1 . . ?
B19 B20 B14 60.1(2) . . ?
B19 B20 B22 59.9(2) . . ?
B14 B20 B22 107.4(2) . . ?
B19 B20 B21 109.5(3) . . ?
B14 B20 B21 108.7(2) . . ?
B22 B20 B21 60.5(2) . . ?
B19 B20 B15 108.5(2) . . ?
B14 B20 B15 60.0(2) . . ?
B22 B20 B15 107.5(3) . . ?
B21 B20 B15 60.14(19) . . ?
B19 B20 H10N 121.3 . . ?
B14 B20 H10N 121.9 . . ?
B22 B20 H10N 122.3 . . ?
B21 B20 H10N 120.5 . . ?
B15 B20 H10N 121.6 . . ?
B16 B21 B17 59.32(19) . . ?
B16 B21 B20 109.1(2) . . ?
B17 B21 B20 107.1(3) . . ?
B16 B21 B22 107.8(2) . . ?
B17 B21 B22 59.6(2) . . ?
B20 B21 B22 59.4(2) . . ?
B16 B21 B15 60.26(19) . . ?
B17 B21 B15 106.3(2) . . ?
B20 B21 B15 60.2(2) . . ?
B22 B21 B15 106.7(3) . . ?
B16 B21 H10O 121.3 . . ?
B17 B21 H10O 123.8 . . ?
B20 B21 H10O 120.8 . . ?
B22 B21 H10O 122.8 . . ?
B15 B21 H10O 121.6 . . ?
B18 B22 B19 60.8(2) . . ?
B18 B22 B20 108.5(3) . . ?
B19 B22 B20 60.0(2) . . ?
B18 B22 B17 61.3(2) . . ?
B19 B22 B17 109.8(2) . . ?
B20 B22 B17 107.8(2) . . ?
B18 B22 B21 109.5(2) . . ?
B19 B22 B21 109.2(2) . . ?
B20 B22 B21 60.1(2) . . ?
B17 B22 B21 59.9(2) . . ?
B18 B22 H10P 121.3 . . ?
B19 B22 H10P 120.9 . . ?
B20 B22 H10P 121.6 . . ?
B17 B22 H10P 121.3 . . ?
B21 B22 H10P 120.6 . . ?
C2 C1 B4 111.4(2) . . ?
C2 C1 B6 62.38(18) . . ?
B4 C1 B6 114.7(2) . . ?
C2 C1 S1 116.5(2) . . ?
B4 C1 S1 120.7(2) . . ?
B6 C1 S1 117.3(2) . . ?
C2 C1 B3 63.01(18) . . ?
B4 C1 B3 61.0(2) . . ?
B6 C1 B3 116.4(2) . . ?
S1 C1 B3 114.5(2) . . ?
C2 C1 B5 106.5(2) . . ?
B4 C1 B5 62.5(2) . . ?
B6 C1 B5 59.48(19) . . ?
S1 C1 B5 127.9(2) . . ?
B3 C1 B5 110.4(2) . . ?
C1 C2 B7 111.2(2) . . ?
C1 C2 B8 110.5(2) . . ?
B7 C2 B8 62.46(19) . . ?
C1 C2 B6 62.78(18) . . ?
B7 C2 B6 61.74(19) . . ?
B8 C2 B6 113.8(2) . . ?
C1 C2 S2 115.94(19) . . ?
B7 C2 S2 123.5(2) . . ?
B8 C2 S2 122.4(2) . . ?
B6 C2 S2 116.7(2) . . ?
C1 C2 B3 62.67(18) . . ?
B7 C2 B3 113.5(2) . . ?
B8 C2 B3 60.9(2) . . ?
B6 C2 B3 116.4(2) . . ?
S2 C2 B3 114.8(2) . . ?
C4 C3 C7 110.1(3) . . ?
C4 C3 Co1 71.4(2) . . ?
C7 C3 Co1 68.86(19) . . ?
C4 C3 H3 124.9 . . ?
C7 C3 H3 124.9 . . ?
Co1 C3 H3 124.9 . . ?
C3 C4 C5 105.7(3) . . ?
C3 C4 Co1 69.6(2) . . ?
C5 C4 Co1 68.86(18) . . ?
C3 C4 H4 127.2 . . ?
C5 C4 H4 127.2 . . ?
Co1 C4 H4 127.2 . . ?
C6 C5 C4 107.8(3) . . ?
C6 C5 Co1 70.40(19) . . ?
C4 C5 Co1 69.77(18) . . ?
C6 C5 H5 126.1 . . ?
C4 C5 H5 126.1 . . ?
Co1 C5 H5 126.1 . . ?
C5 C6 C7 109.5(3) . . ?
C5 C6 Co1 70.6(2) . . ?
C7 C6 Co1 68.92(19) . . ?
C5 C6 H6 125.2 . . ?
C7 C6 H6 125.2 . . ?
Co1 C6 H6 125.2 . . ?
C6 C7 C3 106.9(3) . . ?
C6 C7 Co1 71.3(2) . . ?
C3 C7 Co1 70.6(2) . . ?
C6 C7 H7 126.5 . . ?
C3 C7 H7 126.5 . . ?
Co1 C7 H7 126.5 . . ?
C9 C8 B3 126.6(3) . . ?
C9 C8 H8 116.7 . . ?
B3 C8 H8 116.7 . . ?
C8 C9 C10 123.9(3) . . ?
C8 C9 H9 118.0 . . ?
C10 C9 H9 118.0 . . ?
O1 C10 C11 120.2(2) . . ?
O1 C10 C9 119.5(3) . . ?
C11 C10 C9 120.2(2) . . ?
C12 C11 C16 118.9(3) . . ?
C12 C11 C10 118.7(2) . . ?
C16 C11 C10 122.4(3) . . ?
C13 C12 C11 120.5(3) . . ?
C13 C12 H12 119.8 . . ?
C11 C12 H12 119.8 . . ?
C14 C13 C12 120.4(3) . . ?
C14 C13 H13 119.8 . . ?
C12 C13 H13 119.8 . . ?
C13 C14 C15 119.7(3) . . ?
C13 C14 H14 120.2 . . ?
C15 C14 H14 120.2 . . ?
C14 C15 C16 120.3(3) . . ?
C14 C15 H15 119.8 . . ?
C16 C15 H15 119.8 . . ?
C15 C16 C11 120.2(3) . . ?
C15 C16 H16 119.9 . . ?
C11 C16 H16 119.9 . . ?
C18 C17 B6 128.9(3) . . ?
C18 C17 H17 115.6 . . ?
B6 C17 H17 115.6 . . ?
C17 C18 C19 126.9(3) . . ?
C17 C18 H18 116.6 . . ?
C19 C18 H18 116.6 . . ?
O2 C19 O3 122.9(3) . . ?
O2 C19 C18 127.5(4) . . ?
O3 C19 C18 109.6(3) . . ?
O3 C20 H20A 109.5 . . ?
O3 C20 H20B 109.5 . . ?
H20A C20 H20B 109.5 . . ?
O3 C20 H20C 109.5 . . ?
H20A C20 H20C 109.5 . . ?
H20B C20 H20C 109.5 . . ?
C22 C21 B14 111.56(18) . . ?
C22 C21 B15 110.59(19) . . ?
B14 C21 B15 62.79(19) . . ?
C22 C21 B13 62.70(13) . . ?
B14 C21 B13 62.35(18) . . ?
B15 C21 B13 114.66(17) . . ?
C22 C21 S3 115.29(18) . . ?
B14 C21 S3 123.50(16) . . ?
B15 C21 S3 122.70(15) . . ?
B13 C21 S3 115.88(15) . . ?
C22 C21 B16 61.76(14) . . ?
B14 C21 B16 113.25(18) . . ?
B15 C21 B16 60.96(17) . . ?
B13 C21 B16 115.44(16) . . ?
S3 C21 B16 115.70(15) . . ?
C21 C22 B18 110.48(18) . . ?
C21 C22 B17 110.98(18) . . ?
B18 C22 B17 63.33(18) . . ?
C21 C22 B13 62.00(14) . . ?
B18 C22 B13 61.10(18) . . ?
B17 C22 B13 113.94(18) . . ?
C21 C22 B16 63.87(14) . . ?
B18 C22 B16 113.78(16) . . ?
B17 C22 B16 60.37(17) . . ?
B13 C22 B16 116.62(17) . . ?
C21 C22 S4 116.81(18) . . ?
B18 C22 S4 121.10(15) . . ?
B17 C22 S4 123.02(16) . . ?
B13 C22 S4 114.81(15) . . ?
B16 C22 S4 117.37(15) . . ?
C24 C23 C27 106.3(3) . . ?
C24 C23 Co2 71.28(18) . . ?
C27 C23 Co2 69.67(18) . . ?
C24 C23 H23 126.8 . . ?
C27 C23 H23 126.8 . . ?
Co2 C23 H23 126.8 . . ?
C25 C24 C23 109.4(3) . . ?
C25 C24 Co2 69.62(19) . . ?
C23 C24 Co2 68.24(17) . . ?
C25 C24 H24 125.3 . . ?
C23 C24 H24 125.3 . . ?
Co2 C24 H24 125.3 . . ?
C24 C25 C26 108.5(3) . . ?
C24 C25 Co2 71.12(18) . . ?
C26 C25 Co2 70.10(17) . . ?
C24 C25 H25 125.7 . . ?
C26 C25 H25 125.7 . . ?
Co2 C25 H25 125.7 . . ?
C27 C26 C25 107.9(3) . . ?
C27 C26 Co2 69.56(19) . . ?
C25 C26 Co2 69.02(17) . . ?
C27 C26 H26 126.0 . . ?
C25 C26 H26 126.0 . . ?
Co2 C26 H26 126.0 . . ?
C26 C27 C23 107.8(3) . . ?
C26 C27 Co2 70.77(19) . . ?
C23 C27 Co2 68.24(18) . . ?
C26 C27 H27 126.1 . . ?
C23 C27 H27 126.1 . . ?
Co2 C27 H27 126.1 . . ?
C29 C28 B13 125.6(3) . . ?
C29 C28 H28 117.2 . . ?
B13 C28 H28 117.2 . . ?
C28 C29 C30 122.9(3) . . ?
C28 C29 H29 118.6 . . ?
C30 C29 H29 118.6 . . ?
O4 C30 C29 120.8(3) . . ?
O4 C30 C31 120.2(3) . . ?
C29 C30 C31 119.0(3) . . ?
C36 C31 C32 118.4(3) . . ?
C36 C31 C30 123.6(3) . . ?
C32 C31 C30 118.0(3) . . ?
C33 C32 C31 119.7(3) . . ?
C33 C32 H32 120.1 . . ?
C31 C32 H32 120.1 . . ?
C34 C33 C32 120.7(3) . . ?
C34 C33 H33 119.6 . . ?
C32 C33 H33 119.6 . . ?
C33 C34 C35 120.1(3) . . ?
C33 C34 H34 120.0 . . ?
C35 C34 H34 120.0 . . ?
C36 C35 C34 119.2(3) . . ?
C36 C35 H35 120.4 . . ?
C34 C35 H35 120.4 . . ?
C31 C36 C35 121.9(4) . . ?
C31 C36 H36 119.1 . . ?
C35 C36 H36 119.1 . . ?
C38 C37 B16 129.5(3) . . ?
C38 C37 H37 115.2 . . ?
B16 C37 H37 115.2 . . ?
C37 C38 C39 127.5(3) . . ?
C37 C38 H38 116.2 . . ?
C39 C38 H38 116.2 . . ?
O5 C39 O6 121.6(3) . . ?
O5 C39 C38 125.2(3) . . ?
O6 C39 C38 113.2(3) . . ?
O6 C40 H40A 109.5 . . ?
O6 C40 H40B 109.5 . . ?
H40A C40 H40B 109.5 . . ?
O6 C40 H40C 109.5 . . ?
H40A C40 H40C 109.5 . . ?
H40B C40 H40C 109.5 . . ?
C7 Co1 C3 40.50(15) . . ?
C7 Co1 C6 39.78(15) . . ?
C3 Co1 C6 66.42(15) . . ?
C7 Co1 C5 67.01(14) . . ?
C3 Co1 C5 66.69(13) . . ?
C6 Co1 C5 38.95(15) . . ?
C7 Co1 C4 67.71(14) . . ?
C3 Co1 C4 38.96(14) . . ?
C6 Co1 C4 67.31(13) . . ?
C5 Co1 C4 41.36(13) . . ?
C7 Co1 S2 118.76(10) . . ?
C3 Co1 S2 97.70(10) . . ?
C6 Co1 S2 158.47(12) . . ?
C5 Co1 S2 149.38(10) . . ?
C4 Co1 S2 110.10(9) . . ?
C7 Co1 S1 121.56(11) . . ?
C3 Co1 S1 161.51(11) . . ?
C6 Co1 S1 96.36(10) . . ?
C5 Co1 S1 104.64(9) . . ?
C4 Co1 S1 142.11(10) . . ?
S2 Co1 S1 97.00(3) . . ?
C23 Co2 C27 42.09(14) . . ?
C23 Co2 C25 68.18(14) . . ?
C27 Co2 C25 67.97(13) . . ?
C23 Co2 C26 68.76(14) . . ?
C27 Co2 C26 39.68(14) . . ?
C25 Co2 C26 40.88(11) . . ?
C23 Co2 C24 40.47(13) . . ?
C27 Co2 C24 68.12(14) . . ?
C25 Co2 C24 39.26(14) . . ?
C26 Co2 C24 67.26(13) . . ?
C23 Co2 S4 132.56(9) . . ?
C27 Co2 S4 99.99(10) . . ?
C25 Co2 S4 133.06(11) . . ?
C26 Co2 S4 100.69(9) . . ?
C24 Co2 S4 167.20(10) . . ?
C23 Co2 S3 112.90(10) . . ?
C27 Co2 S3 154.40(12) . . ?
C25 Co2 S3 112.40(9) . . ?
C26 Co2 S3 152.33(8) . . ?
C24 Co2 S3 95.65(10) . . ?
S4 Co2 S3 97.14(3) . . ?
C19 O3 C20 117.7(3) . . ?
C39 O6 C40 117.7(3) . . ?
H7D O7 H7A 109.5 . . ?
C1 S1 Co1 104.69(10) . . ?
C2 S2 Co1 105.03(9) . . ?
C21 S3 Co2 105.35(9) . . ?
C22 S4 Co2 105.33(9) . . ?

loop_
_geom_bond_atom_site_label_1
_geom_bond_atom_site_label_2
_geom_bond_distance
_geom_bond_site_symmetry_2
_geom_bond_publ_flag
B3 C8 1.523(5) . ?
B3 B9 1.757(5) . ?
B3 B4 1.774(5) . ?
B3 C1 1.778(4) . ?
B3 B8 1.780(5) . ?
B3 C2 1.784(5) . ?
B4 C1 1.714(5) . ?
B4 B9 1.768(5) . ?
B4 B10 1.779(5) . ?
B4 B5 1.819(5) . ?
B4 H10B 0.9601 . ?
B5 B11 1.609(6) . ?
B5 B10 1.649(5) . ?
B5 B6 1.765(5) . ?
B5 C1 1.789(5) . ?
B5 H10A 0.9600 . ?
B6 C17 1.552(3) . ?
B6 C2 1.763(4) . ?
B6 C1 1.769(4) . ?
B6 B11 1.777(5) . ?
B6 B7 1.782(5) . ?
B7 C2 1.709(4) . ?
B7 B12 1.768(5) . ?
B7 B8 1.780(5) . ?
B7 B11 1.792(5) . ?
B7 H10D 0.9600 . ?
B8 C2 1.725(4) . ?
B8 B12 1.759(5) . ?
B8 B9 1.768(6) . ?
B8 H10C 0.9600 . ?
B9 B10 1.759(5) . ?
B9 B12 1.776(6) . ?
B9 H10G 0.9599 . ?
B10 B11 1.771(5) . ?
B10 B12 1.777(6) . ?
B10 H10F 0.9698 . ?
B11 B12 1.779(5) . ?
B11 H10E 0.9600 . ?
B12 H10H 0.9598 . ?
B13 C28 1.534(4) . ?
B13 C21 1.751(3) . ?
B13 C22 1.762(4) . ?
B13 B18 1.766(5) . ?
B13 B19 1.771(5) . ?
B13 B14 1.786(5) . ?
B14 C21 1.698(4) . ?
B14 B20 1.766(5) . ?
B14 B19 1.769(5) . ?
B14 B15 1.777(5) . ?
B14 H10I 0.9600 . ?
B15 C21 1.713(3) . ?
B15 B16 1.784(5) . ?
B15 B21 1.786(5) . ?
B15 B20 1.787(5) . ?
B15 H10J 0.9599 . ?
B16 C37 1.568(3) . ?
B16 B17 1.752(5) . ?
B16 C22 1.767(3) . ?
B16 B21 1.768(5) . ?
B16 C21 1.801(4) . ?
B17 C22 1.716(3) . ?
B17 B22 1.768(5) . ?
B17 B21 1.773(5) . ?
B17 B18 1.799(6) . ?
B17 H10K 0.9602 . ?
B18 C22 1.711(3) . ?
B18 B22 1.760(5) . ?
B18 B19 1.784(6) . ?
B18 H10L 0.9601 . ?
B19 B22 1.763(6) . ?
B19 B20 1.764(5) . ?
B19 H10M 0.9600 . ?
B20 B22 1.767(5) . ?
B20 B21 1.778(5) . ?
B20 H10N 0.9599 . ?
B21 B22 1.786(5) . ?
B21 H10O 0.9601 . ?
B22 H10P 0.9601 . ?
C1 C2 1.626(4) . ?
C1 S1 1.777(3) . ?
C2 S2 1.779(3) . ?
C3 C4 1.348(5) . ?
C3 C7 1.384(5) . ?
C3 Co1 2.011(3) . ?
C3 H3 0.9800 . ?
C4 C5 1.432(5) . ?
C4 Co1 2.033(3) . ?
C4 H4 0.9800 . ?
C5 C6 1.347(5) . ?
C5 Co1 2.021(3) . ?
C5 H5 0.9800 . ?
C6 C7 1.363(5) . ?
C6 Co1 2.018(3) . ?
C6 H6 0.9800 . ?
C7 Co1 1.988(3) . ?
C7 H7 0.9800 . ?
C8 C9 1.328(4) . ?
C8 H8 0.9300 . ?
C9 C10 1.488(4) . ?
C9 H9 0.9300 . ?
C10 O1 1.217(3) . ?
C10 C11 1.487(3) . ?
C11 C12 1.382(4) . ?
C11 C16 1.384(4) . ?
C12 C13 1.376(4) . ?
C12 H12 0.9300 . ?
C13 C14 1.370(4) . ?
C13 H13 0.9300 . ?
C14 C15 1.372(4) . ?
C14 H14 0.9300 . ?
C15 C16 1.381(4) . ?
C15 H15 0.9300 . ?
C16 H16 0.9300 . ?
C17 C18 1.332(4) . ?
C17 H17 0.9300 . ?
C18 C19 1.464(5) . ?
C18 H18 0.9300 . ?
C19 O2 1.182(4) . ?
C19 O3 1.346(4) . ?
C20 O3 1.440(4) . ?
C20 H20A 0.9600 . ?
C20 H20B 0.9600 . ?
C20 H20C 0.9600 . ?
C21 C22 1.630(4) . ?
C21 S3 1.786(3) . ?
C22 S4 1.777(3) . ?
C23 C24 1.398(5) . ?
C23 C27 1.444(5) . ?
C23 Co2 2.001(3) . ?
C23 H23 0.9800 . ?
C24 C25 1.365(5) . ?
C24 Co2 2.040(3) . ?
C24 H24 0.9800 . ?
C25 C26 1.417(4) . ?
C25 Co2 2.021(3) . ?
C25 H25 0.9800 . ?
C26 C27 1.377(5) . ?
C26 Co2 2.036(3) . ?
C26 H26 0.9800 . ?
C27 Co2 2.020(3) . ?
C27 H27 0.9800 . ?
C28 C29 1.330(5) . ?
C28 H28 0.9300 . ?
C29 C30 1.475(5) . ?
C29 H29 0.9300 . ?
C30 O4 1.207(4) . ?
C30 C31 1.494(5) . ?
C31 C36 1.364(5) . ?
C31 C32 1.392(5) . ?
C32 C33 1.377(4) . ?
C32 H32 0.9300 . ?
C33 C34 1.358(5) . ?
C33 H33 0.9300 . ?
C34 C35 1.372(5) . ?
C34 H34 0.9300 . ?
C35 C36 1.371(4) . ?
C35 H35 0.9300 . ?
C36 H36 0.9300 . ?
C37 C38 1.311(4) . ?
C37 H37 0.9300 . ?
C38 C39 1.462(5) . ?
C38 H38 0.9300 . ?
C39 O5 1.188(4) . ?
C39 O6 1.310(4) . ?
C40 O6 1.437(4) . ?
C40 H40A 0.9600 . ?
C40 H40B 0.9600 . ?
C40 H40C 0.9600 . ?
Co1 S2 2.1309(9) . ?
Co1 S1 2.1373(9) . ?
Co2 S4 2.1215(8) . ?
Co2 S3 2.1399(9) . ?
O7 H7D 0.8501 . ?
O7 H7A 0.8500 . ?
